data_4034497
loop_
_publ_author_name
'An, Xiao-De'
'Duan, Kang'
'Li, Xian-Jiang'
'Yang, Jian-Ming'
'Lu, Yong-Na'
'Liu, Qing'
'Xiao, Jian'

_publ_section_title
;
 Synthesis of Tetrahydro[1,3,4]triazepines via Redox-Neutral
 \a-C(sp<sup>3</sup>)-H Amination of Cyclic Amines.
;
_journal_issue 18
_journal_name_full 'The Journal of organic chemistry'
_journal_page_first 11839
_journal_page_last 11847
_journal_paper_doi 10.1021/acs.joc.9b01703
_journal_volume 84
_journal_year 2019
_chemical_formula_sum 'C23 H23 N3'
_chemical_formula_weight 341.44
_space_group_crystal_system monoclinic
_space_group_IT_number 14
_space_group_name_Hall '-P 2yn'
_space_group_name_H-M_alt 'P 1 21/n 1'
_atom_sites_solution_hydrogens geom
_audit_creation_method SHELXL-2018/3
_cell_angle_alpha 90
_cell_angle_beta 92.215(8)
_cell_angle_gamma 90
_cell_formula_units_Z 4
_cell_length_a 9.3516(8)
_cell_length_b 13.4322(12)
_cell_length_c 16.9369(13)
_cell_measurement_reflns_used 1467
_cell_measurement_temperature 293(2)
_cell_measurement_theta_max 59.7920
_cell_measurement_theta_min 5.2310
_cell_volume 2125.9(3)
_computing_cell_refinement 'CrysAlisPro 1.171.39.35c (Rigaku OD, 2017)'
_computing_data_collection 'CrysAlisPro 1.171.39.35c (Rigaku OD, 2017)'
_computing_data_reduction 'CrysAlisPro 1.171.39.35c (Rigaku OD, 2017)'
_computing_structure_refinement 'SHELXL-2018/3 (Sheldrick, 2018)'
_computing_structure_solution 'SHELXL-2018/3 (Sheldrick, 2018)'
_diffrn_ambient_temperature 293(2)
_diffrn_measured_fraction_theta_full 0.993
_diffrn_measured_fraction_theta_max 0.993
_diffrn_measurement_device_type 'Xcalibur, Eos, Gemini'
_diffrn_radiation_type CuK\a
_diffrn_radiation_wavelength 1.54184
_diffrn_reflns_av_R_equivalents 0.0376
_diffrn_reflns_av_unetI/netI 0.0627
_diffrn_reflns_Laue_measured_fraction_full 0.993
_diffrn_reflns_Laue_measured_fraction_max 0.993
_diffrn_reflns_limit_h_max 11
_diffrn_reflns_limit_h_min -11
_diffrn_reflns_limit_k_max 16
_diffrn_reflns_limit_k_min -10
_diffrn_reflns_limit_l_max 20
_diffrn_reflns_limit_l_min -20
_diffrn_reflns_number 7894
_diffrn_reflns_point_group_measured_fraction_full 0.993
_diffrn_reflns_point_group_measured_fraction_max 0.993
_diffrn_reflns_theta_full 67.249
_diffrn_reflns_theta_max 67.249
_diffrn_reflns_theta_min 5.227
_diffrn_source 'fine-focus sealed X-ray tube'
_exptl_absorpt_coefficient_mu 0.490
_exptl_absorpt_correction_T_max 1.00000
_exptl_absorpt_correction_T_min 0.78003
_exptl_absorpt_correction_type multi-scan
_exptl_absorpt_process_details SADABS
_exptl_crystal_colour WHITE
_exptl_crystal_density_diffrn 1.067
_exptl_crystal_description BLOCK
_exptl_crystal_F_000 728
_exptl_crystal_size_max 0.120
_exptl_crystal_size_mid 0.110
_exptl_crystal_size_min 0.110
_refine_diff_density_max 0.153
_refine_diff_density_min -0.134
_refine_diff_density_rms 0.032
_refine_ls_extinction_coef 0.0022(8)
_refine_ls_extinction_expression Fc^*^=kFc[1+0.001xFc^2^\l^3^/sin(2\q)]^-1/4^
_refine_ls_extinction_method 'SHELXL-2018/3 (Sheldrick 2018)'
_refine_ls_goodness_of_fit_ref 0.716
_refine_ls_hydrogen_treatment constr
_refine_ls_matrix_type full
_refine_ls_number_parameters 236
_refine_ls_number_reflns 3792
_refine_ls_number_restraints 0
_refine_ls_restrained_S_all 0.716
_refine_ls_R_factor_all 0.0970
_refine_ls_R_factor_gt 0.0537
_refine_ls_shift/su_max 0.000
_refine_ls_shift/su_mean 0.000
_refine_ls_structure_factor_coef Fsqd
_refine_ls_weighting_details 'w=1/[\s^2^(Fo^2^)+(0.2000P)^2^] where P=(Fo^2^+2Fc^2^)/3'
_refine_ls_weighting_scheme calc
_refine_ls_wR_factor_gt 0.1660
_refine_ls_wR_factor_ref 0.2399
_reflns_Friedel_coverage 0.000
_reflns_number_gt 2006
_reflns_number_total 3792
_reflns_threshold_expression 'I > 2\s(I)'
_cod_data_source_file jo9b01703_si_003.cif
_cod_data_source_block exp_9712_sq
_cod_original_sg_symbol_H-M 'P 21/n'
_cod_database_code 4034497
_shelx_shelxl_version_number 2018/3
_shelx_space_group_comment
;
The symmetry employed for this shelxl refinement is uniquely defined
by the following loop, which should always be used as a source of
symmetry information in preference to the above space-group names.
They are only intended as comments.
;
_shelx_estimated_absorpt_t_min 0.944
_shelx_estimated_absorpt_t_max 0.948

loop_
_space_group_symop_operation_xyz
'x, y, z'
'-x+1/2, y+1/2, -z+1/2'
'-x, -y, -z'
'x-1/2, -y-1/2, z-1/2'

loop_
_atom_site_label
_atom_site_type_symbol
_atom_site_fract_x
_atom_site_fract_y
_atom_site_fract_z
_atom_site_U_iso_or_equiv
_atom_site_adp_type
_atom_site_occupancy
_atom_site_site_symmetry_order
_atom_site_calc_flag
_atom_site_refinement_flags_posn
_atom_site_refinement_flags_adp
N1 N 0.3192(4) 0.2014(2) 0.1696(2) 0.1060(11) Uani 1 1 d . .
H1A H 0.371001 0.169422 0.137342 0.127 Uiso 1 1 calc R U
H1B H 0.237186 0.178163 0.181771 0.127 Uiso 1 1 calc R U
N2 N 0.6512(2) 0.84302(16) 0.40208(12) 0.0571(6) Uani 1 1 d . .
N3 N 0.7368(3) 0.94971(19) 0.50381(15) 0.0759(8) Uani 1 1 d . .
C1 C 0.3679(4) 0.2907(2) 0.20228(19) 0.0726(9) Uani 1 1 d . .
C2 C 0.4981(3) 0.3307(2) 0.18459(18) 0.0682(8) Uani 1 1 d . .
H2 H 0.554641 0.298246 0.148619 0.082 Uiso 1 1 calc R U
C3 C 0.5462(3) 0.4173(2) 0.21900(16) 0.0602(7) Uani 1 1 d . .
H3 H 0.634626 0.442505 0.205601 0.072 Uiso 1 1 calc R U
C4 C 0.4670(3) 0.4684(2) 0.27302(16) 0.0566(7) Uani 1 1 d . .
C5 C 0.3339(3) 0.4288(2) 0.29033(18) 0.0691(8) Uani 1 1 d . .
H5 H 0.277230 0.461567 0.326044 0.083 Uiso 1 1 calc R U
C6 C 0.2851(4) 0.3423(2) 0.2555(2) 0.0789(9) Uani 1 1 d . .
H6 H 0.195606 0.317738 0.267584 0.095 Uiso 1 1 calc R U
C7 C 0.5167(3) 0.5627(2) 0.30901(16) 0.0551(7) Uani 1 1 d . .
C8 C 0.5926(3) 0.6319(2) 0.26537(16) 0.0584(7) Uani 1 1 d . .
H8 H 0.614487 0.617014 0.213595 0.070 Uiso 1 1 calc R U
C9 C 0.6357(3) 0.7218(2) 0.29749(15) 0.0577(7) Uani 1 1 d . .
H9 H 0.685919 0.766138 0.266802 0.069 Uiso 1 1 calc R U
C10 C 0.6061(3) 0.7478(2) 0.37412(15) 0.0553(7) Uani 1 1 d . .
C11 C 0.5319(3) 0.6789(2) 0.41864(17) 0.0638(8) Uani 1 1 d . .
H11 H 0.510167 0.694165 0.470376 0.077 Uiso 1 1 calc R U
C12 C 0.4903(3) 0.5884(2) 0.38684(16) 0.0630(8) Uani 1 1 d . .
H12 H 0.443132 0.543183 0.418270 0.076 Uiso 1 1 calc R U
C13 C 0.5588(3) 0.9227(2) 0.36943(16) 0.0652(8) Uani 1 1 d . .
H13A H 0.462836 0.914330 0.388215 0.078 Uiso 1 1 calc R U
H13B H 0.553606 0.917587 0.312267 0.078 Uiso 1 1 calc R U
C14 C 0.6133(3) 1.0230(2) 0.39256(16) 0.0600(7) Uani 1 1 d . .
C15 C 0.5766(4) 1.1073(2) 0.35026(17) 0.0710(8) Uani 1 1 d . .
H15 H 0.516170 1.101241 0.305620 0.085 Uiso 1 1 calc R U
C16 C 0.6266(4) 1.2004(2) 0.3718(2) 0.0818(10) Uani 1 1 d . .
H16 H 0.598450 1.256364 0.342837 0.098 Uiso 1 1 calc R U
C17 C 0.7188(4) 1.2091(3) 0.4369(2) 0.0834(10) Uani 1 1 d . .
H17 H 0.754573 1.271434 0.451264 0.100 Uiso 1 1 calc R U
C18 C 0.7590(4) 1.1265(2) 0.48117(19) 0.0739(9) Uani 1 1 d . .
H18 H 0.821911 1.133297 0.524711 0.089 Uiso 1 1 calc R U
C19 C 0.7048(3) 1.0325(2) 0.46033(17) 0.0637(8) Uani 1 1 d . .
C20 C 0.8365(4) 0.9465(3) 0.57161(19) 0.0819(10) Uani 1 1 d . .
H20A H 0.806287 0.990878 0.612921 0.098 Uiso 1 1 calc R U
H20B H 0.931942 0.965311 0.556729 0.098 Uiso 1 1 calc R U
C21 C 0.8336(4) 0.8407(3) 0.5986(2) 0.0917(11) Uani 1 1 d . .
H21A H 0.773587 0.833450 0.643636 0.110 Uiso 1 1 calc R U
H21B H 0.929342 0.817707 0.613269 0.110 Uiso 1 1 calc R U
C22 C 0.7727(4) 0.7828(2) 0.52857(19) 0.0806(10) Uani 1 1 d . .
H22A H 0.722848 0.723731 0.545680 0.097 Uiso 1 1 calc R U
H22B H 0.847748 0.762991 0.493815 0.097 Uiso 1 1 calc R U
C23 C 0.6703(3) 0.8549(2) 0.48766(16) 0.0651(8) Uani 1 1 d . .
H23 H 0.577179 0.852111 0.512164 0.078 Uiso 1 1 calc R U

loop_
_atom_site_aniso_label
_atom_site_aniso_U_11
_atom_site_aniso_U_22
_atom_site_aniso_U_33
_atom_site_aniso_U_23
_atom_site_aniso_U_13
_atom_site_aniso_U_12
N1 0.115(2) 0.0669(19) 0.134(3) -0.0125(18) -0.022(2) -0.0195(18)
N2 0.0675(13) 0.0530(13) 0.0502(12) -0.0015(10) -0.0047(10) 0.0058(11)
N3 0.105(2) 0.0587(15) 0.0616(14) -0.0007(12) -0.0283(14) -0.0080(14)
C1 0.083(2) 0.0535(17) 0.079(2) 0.0031(15) -0.0251(17) -0.0016(16)
C2 0.0714(19) 0.0639(19) 0.0681(18) -0.0067(15) -0.0120(14) 0.0046(15)
C3 0.0587(15) 0.0599(17) 0.0616(16) -0.0015(14) -0.0038(13) 0.0017(14)
C4 0.0550(15) 0.0535(16) 0.0605(16) 0.0044(13) -0.0055(12) -0.0003(12)
C5 0.0648(18) 0.0643(18) 0.078(2) 0.0018(15) 0.0025(15) -0.0039(15)
C6 0.0668(19) 0.070(2) 0.098(2) 0.0190(19) -0.0095(17) -0.0175(17)
C7 0.0533(14) 0.0545(16) 0.0574(15) 0.0020(13) -0.0008(12) 0.0017(12)
C8 0.0576(15) 0.0641(17) 0.0535(15) -0.0050(13) 0.0036(12) -0.0005(13)
C9 0.0643(16) 0.0604(16) 0.0485(14) -0.0001(13) 0.0012(12) -0.0045(13)
C10 0.0588(15) 0.0548(16) 0.0521(15) -0.0046(12) -0.0008(12) -0.0011(13)
C11 0.0684(17) 0.0689(19) 0.0544(15) -0.0058(14) 0.0067(13) 0.0002(15)
C12 0.0674(17) 0.0632(18) 0.0588(17) 0.0042(14) 0.0056(13) -0.0029(14)
C13 0.0733(18) 0.0656(18) 0.0556(15) -0.0064(14) -0.0101(13) 0.0093(15)
C14 0.0704(17) 0.0601(17) 0.0497(14) -0.0011(13) 0.0065(13) 0.0068(14)
C15 0.086(2) 0.072(2) 0.0552(16) 0.0067(15) 0.0097(14) 0.0126(17)
C16 0.110(3) 0.064(2) 0.072(2) 0.0094(17) 0.0198(19) 0.011(2)
C17 0.110(3) 0.0599(19) 0.082(2) -0.0021(17) 0.025(2) -0.0083(19)
C18 0.087(2) 0.066(2) 0.0691(19) -0.0083(16) 0.0045(16) -0.0085(17)
C19 0.0754(19) 0.0590(17) 0.0571(16) -0.0029(14) 0.0068(14) 0.0025(15)
C20 0.090(2) 0.089(2) 0.0658(19) 0.0018(17) -0.0173(17) -0.006(2)
C21 0.108(3) 0.090(3) 0.075(2) 0.009(2) -0.0300(19) -0.008(2)
C22 0.103(2) 0.072(2) 0.0655(19) -0.0005(16) -0.0155(17) 0.0071(19)
C23 0.0831(19) 0.0603(17) 0.0511(15) -0.0017(13) -0.0076(13) -0.0008(15)

loop_
_atom_type_symbol
_atom_type_description
_atom_type_scat_dispersion_real
_atom_type_scat_dispersion_imag
_atom_type_scat_source
C C 0.0181 0.0091 'International Tables Vol C Tables 4.2.6.8 and 6.1.1.4'
H H 0.0000 0.0000 'International Tables Vol C Tables 4.2.6.8 and 6.1.1.4'
N N 0.0311 0.0180 'International Tables Vol C Tables 4.2.6.8 and 6.1.1.4'

loop_
_geom_angle_atom_site_label_1
_geom_angle_atom_site_label_2
_geom_angle_atom_site_label_3
_geom_angle
C10 N2 C23 116.9(2)
C10 N2 C13 111.5(2)
C23 N2 C13 109.9(2)
C19 N3 C23 122.4(2)
C19 N3 C20 125.0(3)
C23 N3 C20 112.6(2)
C2 C1 N1 122.0(3)
C2 C1 C6 117.8(3)
N1 C1 C6 120.3(3)
C3 C2 C1 121.2(3)
C2 C3 C4 121.9(3)
C3 C4 C5 117.1(3)
C3 C4 C7 122.2(2)
C5 C4 C7 120.7(3)
C6 C5 C4 121.1(3)
C5 C6 C1 121.0(3)
C12 C7 C8 116.6(3)
C12 C7 C4 122.7(2)
C8 C7 C4 120.8(2)
C9 C8 C7 121.4(2)
C8 C9 C10 121.7(3)
C9 C10 C11 117.5(2)
C9 C10 N2 118.2(2)
C11 C10 N2 124.3(2)
C12 C11 C10 120.8(3)
C11 C12 C7 122.0(3)
N2 C13 C14 111.7(2)
C15 C14 C19 118.7(3)
C15 C14 C13 122.2(3)
C19 C14 C13 119.2(3)
C14 C15 C16 122.3(3)
C17 C16 C15 118.9(3)
C16 C17 C18 120.9(3)
C17 C18 C19 119.9(3)
N3 C19 C18 122.0(3)
N3 C19 C14 118.7(3)
C18 C19 C14 119.3(3)
N3 C20 C21 104.6(3)
C20 C21 C22 105.1(3)
C21 C22 C23 104.0(3)
N3 C23 N2 108.7(2)
N3 C23 C22 102.6(2)
N2 C23 C22 115.8(2)

loop_
_geom_bond_atom_site_label_1
_geom_bond_atom_site_label_2
_geom_bond_distance
N1 C1 1.390(4)
N2 C10 1.423(3)
N2 C23 1.462(3)
N2 C13 1.470(3)
N3 C19 1.361(4)
N3 C23 1.438(3)
N3 C20 1.452(4)
C1 C2 1.374(4)
C1 C6 1.395(5)
C2 C3 1.370(4)
C3 C4 1.381(4)
C4 C5 1.395(4)
C4 C7 1.473(4)
C5 C6 1.373(4)
C7 C12 1.394(4)
C7 C8 1.399(4)
C8 C9 1.377(4)
C9 C10 1.382(4)
C10 C11 1.395(4)
C11 C12 1.379(4)
C13 C14 1.487(4)
C14 C15 1.376(4)
C14 C19 1.411(4)
C15 C16 1.379(4)
C16 C17 1.379(5)
C17 C18 1.384(4)
C18 C19 1.400(4)
C20 C21 1.493(4)
C21 C22 1.511(4)
C22 C23 1.512(4)
